data_4506295
loop_
_publ_author_name
'Chandrasekhar, Vadapalli'
'Mohapatra, Chandrajeet'
'Butcher, Ray J.'

_publ_section_title
;
 Synthesis of One- and Two-Dimensional Coordination Polymers Containing
 Organotin Macrocycles. Reactions of (n-Bu3Sn)2O with Pyridine
 Dicarboxylic Acids. Structure-Directing Role of the Ancillary
 4,4&#x2032;-Bipyridine Ligand
;
_journal_issue 6
_journal_name_full 'Crystal Growth &amp; Design'
_journal_page_first 3285
_journal_paper_doi 10.1021/cg3004189
_journal_volume 12
_journal_year 2012
_chemical_formula_sum 'C41 H65 N3 O4 Sn2'
_chemical_formula_weight 901.34
_chemical_name_systematic
; 
 ? 
;
_space_group_IT_number 15
_symmetry_cell_setting monoclinic
_symmetry_space_group_name_Hall '-C 2yc'
_symmetry_space_group_name_H-M 'C 1 2/c 1'
_atom_sites_solution_hydrogens geom
_atom_sites_solution_primary direct
_atom_sites_solution_secondary difmap
_audit_creation_method SHELXL-97
_cell_angle_alpha 90.000(5)
_cell_angle_beta 99.161(5)
_cell_angle_gamma 90.000(5)
_cell_formula_units_Z 4
_cell_length_a 15.428(5)
_cell_length_b 11.777(5)
_cell_length_c 23.719(5)
_cell_measurement_temperature 293(2)
_cell_volume 4255(2)
_computing_cell_refinement 'Bruker SMART'
_computing_data_collection 'Bruker SMART'
_computing_data_reduction 'Bruker SAINT'
_computing_molecular_graphics 'Bruker SHELXTL'
_computing_publication_material 'Bruker SHELXTL'
_computing_structure_refinement 'SHELXL-97 (Sheldrick, 1997)'
_computing_structure_solution 'SHELXS-97 (Sheldrick, 1990)'
_diffrn_ambient_temperature 293(2)
_diffrn_measured_fraction_theta_full 0.990
_diffrn_measured_fraction_theta_max 0.990
_diffrn_radiation_monochromator graphite
_diffrn_radiation_source 'fine-focus sealed tube'
_diffrn_radiation_type MoK\a
_diffrn_radiation_wavelength 0.71069
_diffrn_reflns_av_R_equivalents 0.0383
_diffrn_reflns_av_sigmaI/netI 0.0404
_diffrn_reflns_limit_h_max 18
_diffrn_reflns_limit_h_min -17
_diffrn_reflns_limit_k_max 14
_diffrn_reflns_limit_k_min -13
_diffrn_reflns_limit_l_max 28
_diffrn_reflns_limit_l_min -18
_diffrn_reflns_number 11092
_diffrn_reflns_theta_full 25.50
_diffrn_reflns_theta_max 25.50
_diffrn_reflns_theta_min 2.27
_exptl_absorpt_coefficient_mu 1.215
_exptl_absorpt_correction_T_max 1
_exptl_absorpt_correction_T_min 0.659653
_exptl_absorpt_correction_type multi-scan
_exptl_absorpt_process_details SADABS
_exptl_crystal_colour colourless
_exptl_crystal_density_diffrn 1.407
_exptl_crystal_density_method 'not measured'
_exptl_crystal_description block
_exptl_crystal_F_000 1856
_exptl_crystal_size_max 0.21
_exptl_crystal_size_mid 0.15
_exptl_crystal_size_min 0.11
_refine_diff_density_max 1.252
_refine_diff_density_min -0.931
_refine_diff_density_rms 0.102
_refine_ls_extinction_method none
_refine_ls_goodness_of_fit_ref 1.063
_refine_ls_hydrogen_treatment mixed
_refine_ls_matrix_type full
_refine_ls_number_parameters 230
_refine_ls_number_reflns 3935
_refine_ls_number_restraints 0
_refine_ls_restrained_S_all 1.063
_refine_ls_R_factor_all 0.0382
_refine_ls_R_factor_gt 0.0333
_refine_ls_shift/su_max 0.001
_refine_ls_shift/su_mean 0.000
_refine_ls_structure_factor_coef Fsqd
_refine_ls_weighting_details 'calc w=1/[\s^2^(Fo^2^)+(0.0467P)^2^+3.5508P] where P=(Fo^2^+2Fc^2^)/3'
_refine_ls_weighting_scheme calc
_refine_ls_wR_factor_gt 0.0829
_refine_ls_wR_factor_ref 0.0872
_reflns_number_gt 3475
_reflns_number_total 3935
_reflns_threshold_expression >2sigma(I)
_cod_data_source_file cg3004189_si_001.cif
_cod_data_source_block Compound-4
_cod_depositor_comments
;
The following automatic conversions were performed:

'_symmetry_cell_setting' value 'Monoclinic' changed to 'monoclinic'
according to /home/saulius/struct/CIF-dictionaries/cif_core.dic
dictionary named 'cif_core.dic' version 2.4.1 from 2010-06-29.

Automatic conversion script
Id: cif_fix_values 1891 2012-01-12 08:04:46Z andrius 
;
_cod_original_sg_symbol_H-M 'C2/c  '
_cod_database_code 4506295

loop_
_symmetry_equiv_pos_as_xyz
'x, y, z'
'-x, y, -z+1/2'
'x+1/2, y+1/2, z'
'-x+1/2, y+1/2, -z+1/2'
'-x, -y, -z'
'x, -y, z-1/2'
'-x+1/2, -y+1/2, -z'
'x+1/2, -y+1/2, z-1/2'

loop_
_atom_site_label
_atom_site_type_symbol
_atom_site_fract_x
_atom_site_fract_y
_atom_site_fract_z
_atom_site_U_iso_or_equiv
_atom_site_adp_type
_atom_site_occupancy
_atom_site_symmetry_multiplicity
_atom_site_calc_flag
_atom_site_refinement_flags
Sn1 Sn 0.216012(13) 0.367534(16) 0.639294(9) 0.01545(10) Uani 1 1 d .
O1 O 0.13197(13) 0.29590(17) 0.69568(9) 0.0177(5) Uani 1 1 d .
O2 O 0.14813(14) 0.13286(16) 0.65007(10) 0.0182(5) Uani 1 1 d .
N1 N 0.0000 0.1936(4) 0.7500 0.0290(9) Uani 1 2 d S
N2 N 0.31955(16) 0.4545(2) 0.57424(11) 0.0167(6) Uani 1 1 d .
C1 C 0.11707(19) 0.1887(3) 0.68595(13) 0.0170(7) Uani 1 1 d .
C2 C 0.0565(2) 0.1326(2) 0.72085(13) 0.0139(6) Uani 1 1 d .
C3 C 0.0542(2) 0.0145(3) 0.72296(14) 0.0184(7) Uani 1 1 d .
H3 H 0.0931 -0.0254 0.7042 0.022 Uiso 1 1 calc R
C4 C 0.0000 -0.0452(3) 0.7500 0.0066(7) Uani 1 2 d S
H4 H 0.0000 -0.1242 0.7500 0.008 Uiso 1 2 calc SR
C5 C 0.3968(2) 0.4930(3) 0.60053(14) 0.0211(7) Uani 1 1 d .
H5 H 0.4027 0.5079 0.6395 0.025 Uiso 1 1 calc R
C6 C 0.4686(2) 0.5120(3) 0.57383(13) 0.0184(7) Uani 1 1 d .
H6 H 0.5211 0.5384 0.5945 0.022 Uiso 1 1 calc R
C7 C 0.46165(19) 0.4913(2) 0.51531(13) 0.0151(6) Uani 1 1 d .
C8 C 0.3811(2) 0.4536(3) 0.48746(14) 0.0186(7) Uani 1 1 d .
H8 H 0.3729 0.4401 0.4483 0.022 Uiso 1 1 calc R
C9 C 0.3128(2) 0.4363(3) 0.51793(14) 0.0197(7) Uani 1 1 d .
H9 H 0.2595 0.4106 0.4983 0.024 Uiso 1 1 calc R
C10 C 0.1240(2) 0.3531(3) 0.56082(14) 0.0179(7) Uani 1 1 d .
H10A H 0.1265 0.4221 0.5388 0.021 Uiso 1 1 calc R
H10B H 0.1422 0.2908 0.5386 0.021 Uiso 1 1 calc R
C11 C 0.02895(19) 0.3330(3) 0.56922(14) 0.0206(7) Uani 1 1 d .
H11A H 0.0258 0.2615 0.5891 0.025 Uiso 1 1 calc R
H11B H 0.0119 0.3928 0.5934 0.025 Uiso 1 1 calc R
C12 C -0.0363(2) 0.3301(3) 0.51387(14) 0.0235(7) Uani 1 1 d .
H12A H -0.0217 0.2677 0.4904 0.028 Uiso 1 1 calc R
H12B H -0.0319 0.4001 0.4930 0.028 Uiso 1 1 calc R
C13 C -0.1304(2) 0.3157(3) 0.52503(16) 0.0323(8) Uani 1 1 d .
H13A H -0.1349 0.2467 0.5459 0.048 Uiso 1 1 calc R
H13B H -0.1695 0.3123 0.4893 0.048 Uiso 1 1 calc R
H13C H -0.1459 0.3790 0.5469 0.048 Uiso 1 1 calc R
C14 C 0.2159(2) 0.5303(2) 0.68022(13) 0.0185(7) Uani 1 1 d .
H14A H 0.1729 0.5290 0.7059 0.022 Uiso 1 1 calc R
H14B H 0.2731 0.5425 0.7032 0.022 Uiso 1 1 calc R
C15 C 0.1956(2) 0.6297(2) 0.63939(15) 0.0216(7) Uani 1 1 d .
H15A H 0.1371 0.6196 0.6180 0.026 Uiso 1 1 calc R
H15B H 0.2366 0.6284 0.6123 0.026 Uiso 1 1 calc R
C16 C 0.2004(2) 0.7461(3) 0.66813(16) 0.0283(8) Uani 1 1 d .
H16A H 0.1579 0.7492 0.6941 0.034 Uiso 1 1 calc R
H16B H 0.2583 0.7563 0.6904 0.034 Uiso 1 1 calc R
C17 C 0.1822(3) 0.8424(3) 0.62499(18) 0.0362(9) Uani 1 1 d .
H17A H 0.2151 0.8302 0.5944 0.054 Uiso 1 1 calc R
H17B H 0.1995 0.9133 0.6434 0.054 Uiso 1 1 calc R
H17C H 0.1207 0.8445 0.6100 0.054 Uiso 1 1 calc R
C18 C 0.32651(19) 0.2582(3) 0.66370(13) 0.0187(7) Uani 1 1 d .
H18A H 0.3774 0.3046 0.6774 0.022 Uiso 1 1 calc R
H18B H 0.3151 0.2109 0.6952 0.022 Uiso 1 1 calc R
C19 C 0.3484(2) 0.1815(3) 0.61592(14) 0.0234(7) Uani 1 1 d .
H19A H 0.3547 0.2281 0.5831 0.028 Uiso 1 1 calc R
H19B H 0.2996 0.1300 0.6046 0.028 Uiso 1 1 calc R
C20 C 0.4322(2) 0.1117(3) 0.63260(17) 0.0318(9) Uani 1 1 d .
H20A H 0.4462 0.0738 0.5988 0.038 Uiso 1 1 calc R
H20B H 0.4803 0.1628 0.6463 0.038 Uiso 1 1 calc R
C21 C 0.4253(3) 0.0227(4) 0.67853(18) 0.0475(11) Uani 1 1 d .
H21A H 0.4159 0.0598 0.7131 0.071 Uiso 1 1 calc R
H21B H 0.4786 -0.0205 0.6856 0.071 Uiso 1 1 calc R
H21C H 0.3769 -0.0271 0.6657 0.071 Uiso 1 1 calc R

loop_
_atom_site_aniso_label
_atom_site_aniso_U_11
_atom_site_aniso_U_22
_atom_site_aniso_U_33
_atom_site_aniso_U_23
_atom_site_aniso_U_13
_atom_site_aniso_U_12
Sn1 0.01597(14) 0.01643(14) 0.01486(15) -0.00064(8) 0.00522(10) -0.00139(7)
O1 0.0205(11) 0.0151(11) 0.0190(12) -0.0018(9) 0.0077(9) -0.0025(8)
O2 0.0205(12) 0.0202(12) 0.0155(13) -0.0041(8) 0.0078(10) -0.0010(8)
N1 0.028(2) 0.035(2) 0.024(2) 0.000 0.0050(18) 0.000
N2 0.0173(13) 0.0176(13) 0.0162(15) -0.0035(10) 0.0056(11) -0.0038(10)
C1 0.0158(15) 0.0186(16) 0.0161(17) 0.0012(13) 0.0014(13) 0.0007(12)
C2 0.0174(15) 0.0138(15) 0.0103(16) -0.0006(11) 0.0013(13) 0.0011(11)
C3 0.0180(15) 0.0214(16) 0.0164(17) -0.0014(13) 0.0044(13) 0.0013(12)
C4 0.0128(19) 0.0038(17) 0.0038(19) 0.000 0.0033(15) 0.000
C5 0.0257(17) 0.0236(17) 0.0147(17) -0.0041(13) 0.0055(14) -0.0031(13)
C6 0.0186(15) 0.0235(16) 0.0142(17) -0.0043(13) 0.0059(13) -0.0028(12)
C7 0.0195(15) 0.0109(14) 0.0165(17) 0.0004(12) 0.0077(13) 0.0007(11)
C8 0.0229(16) 0.0189(16) 0.0144(17) -0.0009(12) 0.0047(13) -0.0036(12)
C9 0.0185(16) 0.0230(16) 0.0182(18) 0.0014(13) 0.0045(13) -0.0031(12)
C10 0.0177(16) 0.0191(15) 0.0172(18) -0.0015(12) 0.0038(13) -0.0014(11)
C11 0.0178(16) 0.0236(16) 0.0215(19) 0.0004(14) 0.0067(13) -0.0009(13)
C12 0.0214(17) 0.0284(18) 0.0198(19) 0.0029(15) 0.0010(14) -0.0033(14)
C13 0.0214(18) 0.042(2) 0.032(2) 0.0070(17) -0.0002(15) 0.0002(15)
C14 0.0241(16) 0.0172(15) 0.0154(17) -0.0017(12) 0.0065(13) -0.0021(12)
C15 0.0256(17) 0.0180(17) 0.022(2) -0.0015(12) 0.0069(14) 0.0030(12)
C16 0.038(2) 0.0210(17) 0.028(2) -0.0031(15) 0.0111(16) -0.0018(14)
C17 0.041(2) 0.036(2) 0.035(2) 0.0093(18) 0.0204(19) 0.0138(17)
C18 0.0187(15) 0.0226(16) 0.0157(17) 0.0006(13) 0.0056(13) -0.0009(12)
C19 0.0277(18) 0.0253(17) 0.0187(19) 0.0007(14) 0.0082(14) 0.0042(14)
C20 0.028(2) 0.037(2) 0.032(2) -0.0005(16) 0.0113(17) 0.0091(15)
C21 0.061(3) 0.055(3) 0.028(2) 0.0089(19) 0.015(2) 0.031(2)

loop_
_atom_type_symbol
_atom_type_description
_atom_type_scat_dispersion_real
_atom_type_scat_dispersion_imag
_atom_type_scat_source
C C 0.0033 0.0016 'International Tables Vol C Tables 4.2.6.8 and 6.1.1.4'
H H 0.0000 0.0000 'International Tables Vol C Tables 4.2.6.8 and 6.1.1.4'
N N 0.0061 0.0033 'International Tables Vol C Tables 4.2.6.8 and 6.1.1.4'
O O 0.0106 0.0060 'International Tables Vol C Tables 4.2.6.8 and 6.1.1.4'
Sn Sn -0.6537 1.4246 'International Tables Vol C Tables 4.2.6.8 and 6.1.1.4'

loop_
_geom_angle_atom_site_label_1
_geom_angle_atom_site_label_2
_geom_angle_atom_site_label_3
_geom_angle
_geom_angle_site_symmetry_1
_geom_angle_site_symmetry_3
C18 Sn1 C14 118.17(12) . .
C18 Sn1 C10 124.83(12) . .
C14 Sn1 C10 114.33(12) . .
C18 Sn1 O1 97.32(10) . .
C14 Sn1 O1 91.42(10) . .
C10 Sn1 O1 97.18(10) . .
C1 O1 Sn1 111.97(18) . .
C2 N1 C2 117.9(4) 2_556 .
C5 N2 C9 116.2(3) . .
O2 C1 O1 124.4(3) . .
O2 C1 C2 119.5(3) . .
O1 C1 C2 116.1(3) . .
C3 C2 N1 118.4(3) . .
C3 C2 C1 118.9(3) . .
N1 C2 C1 122.7(3) . .
C4 C3 C2 124.5(3) . .
C3 C4 C3 116.3(4) 2_556 .
N2 C5 C6 124.4(3) . .
C5 C6 C7 119.2(3) . .
C8 C7 C6 116.9(3) . .
C8 C7 C7 122.1(4) . 5_666
C6 C7 C7 121.1(3) . 5_666
C9 C8 C7 119.9(3) . .
N2 C9 C8 123.5(3) . .
C11 C10 Sn1 114.3(2) . .
C12 C11 C10 114.1(3) . .
C11 C12 C13 111.7(3) . .
C15 C14 Sn1 114.5(2) . .
C14 C15 C16 114.6(3) . .
C17 C16 C15 112.2(3) . .
C19 C18 Sn1 114.5(2) . .
C18 C19 C20 113.8(3) . .
C21 C20 C19 113.6(3) . .

loop_
_geom_bond_atom_site_label_1
_geom_bond_atom_site_label_2
_geom_bond_distance
_geom_bond_site_symmetry_2
Sn1 C18 2.141(3) .
Sn1 C14 2.149(3) .
Sn1 C10 2.160(3) .
Sn1 O1 2.176(2) .
O1 C1 1.297(4) .
O2 C1 1.231(4) .
N1 C2 1.395(4) 2_556
N1 C2 1.395(4) .
N2 C5 1.334(4) .
N2 C9 1.340(4) .
C1 C2 1.497(4) .
C2 C3 1.392(4) .
C3 C4 1.332(4) .
C4 C3 1.332(4) 2_556
C5 C6 1.379(4) .
C6 C7 1.397(4) .
C7 C8 1.384(4) .
C7 C7 1.498(6) 5_666
C8 C9 1.384(4) .
C10 C11 1.530(4) .
C11 C12 1.523(5) .
C12 C13 1.525(5) .
C14 C15 1.520(4) .
C15 C16 1.527(4) .
C16 C17 1.523(5) .
C18 C19 1.529(4) .
C19 C20 1.531(5) .
C20 C21 1.528(5) .
